data_4509925
loop_
_publ_author_name
'Portell, Anna'
'Prohens, Rafel'

_publ_section_title
;
 Single-Stranded Molecular Helical Assembly from a Self-Complementary
 Squaramide Compound
;
_journal_issue 2
_journal_name_full 'Crystal Growth &amp; Design'
_journal_page_first 397
_journal_paper_doi 10.1021/cg401639g
_journal_volume 14
_journal_year 2014
_chemical_formula_moiety 'C16 H21 N3 O3'
_chemical_formula_structural 'C16 H21 N3 O3'
_chemical_formula_sum 'C16 H21 N3 O3'
_chemical_formula_weight 303.0
_space_group_IT_number 14
_symmetry_cell_setting monoclinic
_symmetry_space_group_name_Hall '-P 2ybc'
_symmetry_space_group_name_H-M 'P 1 21/c 1'
_cell_angle_alpha 90
_cell_angle_beta 102.821(16)
_cell_angle_gamma 90
_cell_formula_units_Z 4
_cell_length_a 10.2164(8)
_cell_length_b 6.07487(12)
_cell_length_c 25.9781(17)
_cell_measurement_temperature 293
_cell_volume 1572.09(19)
_computing_structure_refinement FULLPROF
_diffrn_ambient_temperature 293
_diffrn_measurement_device_type 'PANalytical X'Pert PRO MPD'
_diffrn_radiation_monochromator 'elliptic x-ray mirror'
_diffrn_radiation_type 'Cu K\a'
_diffrn_radiation_wavelength 1.5418
_diffrn_source 'sealed X-ray tube'
_diffrn_source_target Cu
_exptl_absorpt_coefficient_mu 0.734
_pd_char_colour white
_pd_instr_location ' ?'
_pd_meas_2theta_range_inc 0.013002
_pd_meas_2theta_range_max 69.98400
_pd_meas_2theta_range_min 2.00700
_pd_meas_number_of_points 5230
_pd_proc_2theta_range_inc 0.013002
_pd_proc_2theta_range_max 69.9990
_pd_proc_2theta_range_min 2.0220
_pd_proc_ls_pref_orient_corr ' ?'
_pd_proc_ls_prof_R_factor 3.7570
_pd_proc_ls_prof_wR_expected 2.2777
_pd_proc_ls_prof_wR_factor 5.4564
_pd_proc_wavelength 1.540600
_pd_spec_mounting ' ?'
_refine_ls_goodness_of_fit_all 2.41
_refine_ls_number_parameters 94
_refine_ls_number_reflns 1765
_refine_ls_number_restraints 120
_refine_ls_R_I_factor 7.0180
_cod_data_source_file cg401639g_si_001.cif
_cod_data_source_block SQ16
_cod_depositor_comments
;
The following automatic conversions were performed:

'_symmetry_cell_setting' value 'Monoclinic' changed to 'monoclinic'
according to
/usr/data/users/saulius/automatic-downloads/current/ACS/lib/dictionaries/cif_core.dic
dictionary named 'cif_core.dic' version 2.4.2 from 2011-04-26.

Automatic conversion script
Id: cif_fix_values 2281 2013-09-26 08:29:07Z andrius 
;
_cod_database_code 4509925
_pd_proc_ls_prof_cr_factor 18.5905
_pd_proc_ls_prof_cwr_factor 17.4967
_pd_proc_ls_prof_cwr_expected 7.3039
_pd_proc_ls_prof_chi2 5.7385
_pd_proc_ls_prof_echi2 5.8021

loop_
_symmetry_equiv_pos_as_xyz
x,y,z
-x,1/2+y,1/2-z
-x,-y,-z
x,-1/2-y,-1/2+z

loop_
_atom_site_label
_atom_site_fract_x
_atom_site_fract_y
_atom_site_fract_z
_atom_site_U_iso_or_equiv
_atom_site_occupancy
_atom_site_adp_type
_atom_site_type_symbol
C1 0.10881 0.61505 -0.66603 0.06650 1.00000 Uiso C
C2 0.15088 0.61288 -0.71713 0.06650 1.00000 Uiso C
C3 0.11406 0.36959 -0.66683 0.06650 1.00000 Uiso C
C4 0.15291 0.36770 -0.71435 0.06650 1.00000 Uiso C
O5 0.17212 0.75881 -0.74585 0.01786 1.00000 Uiso O
O6 0.08474 0.76302 -0.63843 0.01786 1.00000 Uiso O
N7 0.18280 0.21875 -0.74711 0.03800 1.00000 Uiso N
H8 0.17154 0.05785 -0.73848 0.19838 1.00000 Uiso H
C9 0.23008 0.26794 -0.79406 0.06650 1.00000 Uiso C
H10 0.17468 0.40827 -0.81402 0.19838 1.00000 Uiso H
H11 0.21376 0.12559 -0.82018 0.19838 1.00000 Uiso H
C12 0.37898 0.32267 -0.78005 0.06650 1.00000 Uiso C
H13 0.43669 0.17099 -0.77808 0.19838 1.00000 Uiso H
H14 0.40296 0.40446 -0.74180 0.19838 1.00000 Uiso H
C15 0.41636 0.47783 -0.82257 0.06650 1.00000 Uiso C
C16 0.52373 0.77857 -0.88581 0.06650 1.00000 Uiso C
C17 0.51740 0.41058 -0.84846 0.06650 1.00000 Uiso C
C18 0.37158 0.69918 -0.82847 0.06650 1.00000 Uiso C
C19 0.42444 0.84884 -0.85992 0.06650 1.00000 Uiso C
C20 0.57067 0.56067 -0.87997 0.06650 1.00000 Uiso C
H21 0.55448 0.24201 -0.84411 0.19838 1.00000 Uiso H
H22 0.29480 0.75450 -0.80828 0.19838 1.00000 Uiso H
H23 0.38846 1.01806 -0.86411 0.19838 1.00000 Uiso H
H24 0.64849 0.50719 -0.89982 0.19838 1.00000 Uiso H
O25 0.57850 0.91795 -0.91691 0.02533 1.00000 Uiso O
H26 0.64867 0.86344 -0.93475 0.19838 1.00000 Uiso H
N27 0.0787(13) 0.2132(13) -0.6342(4) 0.03800 1.00000 Uiso N
H28 0.083081 0.052135 -0.64407 0.19838 1.00000 Uiso H
C29 0.0356(9) 0.2680(14) -0.5865(3) 0.06650 1.00000 Uiso C
H30 -0.064919 0.201614 -0.58975 0.19838 1.00000 Uiso H
H31 0.032570 0.446651 -0.58350 0.19838 1.00000 Uiso H
C32 0.1244(9) 0.1802(14) -0.5361(3) 0.06650 1.00000 Uiso C
H33 0.13500 0.003629 -0.54116 0.19838 1.00000 Uiso H
H34 0.07279 0.210026 -0.50431 0.19838 1.00000 Uiso H
N35 0.2557(11) 0.2696(13) -0.5201(4) 0.03800 1.00000 Uiso N
C36 0.2520(9) 0.4954(13) -0.4993(3) 0.06650 1.00000 Uiso C
H37 0.20590 0.49273 -0.46531 0.19838 1.00000 Uiso H
H38 0.35387 0.55913 -0.48741 0.19838 1.00000 Uiso H
H39 0.19348 0.60072 -0.52984 0.19838 1.00000 Uiso H
C40 0.3334(9) 0.1384(13) -0.4776(3) 0.06650 1.00000 Uiso C
H41 0.33987 -0.03006 -0.49114 0.19838 1.00000 Uiso H
H42 0.28480 0.13943 -0.44429 0.19838 1.00000 Uiso H
H43 0.43396 0.20712 -0.46539 0.19838 1.00000 Uiso H

loop_
_atom_type_symbol
_atom_type_scat_Cromer_Mann_a1
_atom_type_scat_Cromer_Mann_b1
_atom_type_scat_Cromer_Mann_a2
_atom_type_scat_Cromer_Mann_b2
_atom_type_scat_Cromer_Mann_a3
_atom_type_scat_Cromer_Mann_b3
_atom_type_scat_Cromer_Mann_a4
_atom_type_scat_Cromer_Mann_b4
_atom_type_scat_Cromer_Mann_c
_atom_type_scat_dispersion_real
_atom_type_scat_dispersion_imag
_atom_type_scat_source
c 2.31000 20.84390 1.02000 10.20750 1.58860 0.56870 0.86500 51.65120 0.21560 0.01700 0.00900 International_Tables_for_Crystallography_Vol.C(1991)_Tables_6.1.1.4_and_6.1.1.5
o 3.04850 13.27710 2.28680 5.70110 1.54630 0.32390 0.86700 32.90890 0.25080 0.04700 0.03200 International_Tables_for_Crystallography_Vol.C(1991)_Tables_6.1.1.4_and_6.1.1.5
n 12.21260 0.00570 3.13220 9.89330 2.01250 28.99750 1.16630 0.58260 -11.52900 0.02900 0.01800 International_Tables_for_Crystallography_Vol.C(1991)_Tables_6.1.1.4_and_6.1.1.5
h 0.49300 10.51090 0.32291 26.12570 0.14019 3.14236 0.04081 57.79970 0.00304 0.00000 0.00000 International_Tables_for_Crystallography_Vol.C(1991)_Tables_6.1.1.4_and_6.1.1.5

loop_
_geom_angle_atom_site_label_1
_geom_angle_atom_site_label_2
_geom_angle_atom_site_label_3
_geom_angle
? ? ? ?
C2 C1 C3 87.72
C2 C1 O6 132.45
C3 C1 O6 139.82
C1 C2 C4 88.24
C1 C2 O5 132.31
C4 C2 O5 139.46
C1 C3 C4 92.25
C1 C3 N27 131.8(4)
C4 C3 N27 135.6(4)
C2 C4 C3 91.80
C2 C4 N7 130.88
C3 C4 N7 137.32
C4 N7 C9 124.87
C4 N7 H8 117.57
C9 N7 H8 117.57
N7 C9 C12 110.41
N7 C9 H10 109.24
N7 C9 H11 109.24
C12 C9 H10 109.24
C12 C9 H11 109.24
H10 C9 H11 109.47
C9 C12 C15 110.56
C9 C12 H13 109.20
C9 C12 H14 109.20
C15 C12 H13 109.20
C15 C12 H14 109.20
H13 C12 H14 109.47
C12 C15 C17 118.78
C12 C15 C18 121.67
C17 C15 C18 118.39
C19 C16 C20 120.07
C19 C16 O25 121.83
C20 C16 O25 118.10
C15 C17 C20 120.38
C15 C17 H21 119.81
C20 C17 H21 119.81
C15 C18 C19 121.28
C15 C18 H22 119.36
C19 C18 H22 119.36
C16 C19 C18 119.56
C16 C19 H23 120.22
C18 C19 H23 120.22
C16 C20 C17 120.31
C16 C20 H24 119.84
C17 C20 H24 119.84
C16 O25 H26 120.00
C3 N27 C29 122.8(8)
C3 N27 H28 118.6(9)
C29 N27 H28 118.6(9)
N27 C29 C32 115.0(8)
N27 C29 H30 108.1(8)
N27 C29 H31 108.1(8)
C32 C29 H30 108.1(7)
C32 C29 H31 108.1(7)
H30 C29 H31 109.5(7)
C29 C32 N35 117.6(8)
C29 C32 H33 107.4(7)
C29 C32 H34 107.4(7)
N35 C32 H33 107.4(8)
N35 C32 H34 107.4(8)
H33 C32 H34 109.5(7)
C32 N35 C36 111.3(8)
C32 N35 C40 109.6(8)
C36 N35 C40 106.6(8)
N35 C36 H37 109.5(7)
N35 C36 H38 109.5(7)
N35 C36 H39 109.5(7)
H37 C36 H38 109.5(7)
H37 C36 H39 109.5(7)
H38 C36 H39 109.5(7)
N35 C40 H41 109.5(7)
N35 C40 H43 109.5(7)
N35 C40 H42 109.5(7)
H41 C40 H43 109.5(7)
H41 C40 H42 109.5(7)
H43 C40 H42 109.5(7)

loop_
_geom_bond_atom_site_label_1
_geom_bond_atom_site_label_2
_geom_bond_distance
? ? ?
C1 C2 1.4834
C1 C3 1.4924
C1 O6 1.2086
C2 C4 1.4911
C2 O5 1.2089
C3 C4 1.3781
C3 N27 1.37
C4 N7 1.3235
N7 C9 1.4393
C9 C12 1.5203
C12 C15 1.5626
C15 C17 1.4117
C15 C18 1.4177
C16 C19 1.4023
C16 C20 1.4046
C16 O25 1.3724
C17 C20 1.4126
C18 C19 1.4077
N27 C29 1.44(1)
C29 C32 1.51(1)
C32 N35 1.42(1)
N35 C36 1.48(1)
N35 C40 1.45(1)
N7 H8 1.0150
C9 H10 1.0890
C9 H11 1.0890
C12 H13 1.0890
C12 H14 1.0890
C17 H21 1.0890
C18 H22 1.0890
C19 H23 1.0890
C20 H24 1.0890
N27 H28 1.015(8)
C29 H30 1.089(9)
C29 H31 1.089(9)
C32 H33 1.089(9)
C32 H34 1.089(9)
C36 H37 1.089(9)
C36 H38 1.089(9)
C36 H39 1.089(8)
C40 H41 1.089(8)
C40 H43 1.089(9)
C40 H42 1.089(9)
O25 H26 0.9930
